data_4327946
loop_
_publ_author_name
'Etienne Baranoff'
'Basile F. E. Curchod'
'Filippo Monti'
'Fr\'ed\'eric Steimer'
'Gianluca Accorsi'
'Ivano Tavernelli'
'Ursula Rothlisberger'
'Rosario Scopelliti'
'Michael Gr\"atzel'
'Md. Khaja Nazeeruddin'

_publ_section_title
;
 Influence of Halogen Atoms on a Homologous Series of Bis-Cyclometalated
 Iridium(III) Complexes
;
_journal_name_full 'Inorganic Chemistry'
_journal_page_first 799
_journal_page_last 811
_journal_paper_doi 10.1021/ic2011474
_journal_volume 51
_journal_year 2012
_chemical_formula_moiety 'C28 H16 Cl4 Ir N3 O2'
_chemical_formula_sum 'C28 H16 Cl4 Ir N3 O2'
_chemical_formula_weight 760.44
_chemical_name_systematic
; 
 ? 
;
_space_group_IT_number 61
_symmetry_cell_setting orthorhombic
_symmetry_space_group_name_Hall '-P 2ac 2ab'
_symmetry_space_group_name_H-M 'P b c a'
_atom_sites_solution_hydrogens geom
_atom_sites_solution_primary direct
_atom_sites_solution_secondary difmap
_audit_creation_method SHELXL-97
_cell_angle_alpha 90.00
_cell_angle_beta 90.00
_cell_angle_gamma 90.00
_cell_formula_units_Z 8
_cell_length_a 15.0279(14)
_cell_length_b 15.440(2)
_cell_length_c 28.284(3)
_cell_measurement_reflns_used 198
_cell_measurement_temperature 100(2)
_cell_measurement_theta_max 21.483
_cell_measurement_theta_min 3.777
_cell_volume 6562.8(13)
_computing_cell_refinement 'Dirax/lsq (Duisenberg & Schreurs, 1989-2000)'
_computing_data_collection 'Collect (Bruker AXS BV, 1997-2004)'
_computing_data_reduction 'EvalCCD (Duisenberg & Schreurs, 1990-2000)'
_computing_molecular_graphics 'Bruker SHELXTL'
_computing_publication_material 'Bruker SHELXTL'
_computing_structure_refinement 'SHELXL-97 (Sheldrick, 1997)'
_computing_structure_solution 'SHELXS-97 (Sheldrick, 1990)'
_diffrn_ambient_temperature 100(2)
_diffrn_measured_fraction_theta_full 0.986
_diffrn_measured_fraction_theta_max 0.986
_diffrn_measurement_device_type 'Bruker APEX II CCD'
_diffrn_measurement_method 'phi and omega scans'
_diffrn_radiation_monochromator graphite
_diffrn_radiation_source 'fine-focus sealed tube'
_diffrn_radiation_type MoK\a
_diffrn_radiation_wavelength 0.71073
_diffrn_reflns_av_R_equivalents 0.0577
_diffrn_reflns_av_sigmaI/netI 0.0315
_diffrn_reflns_limit_h_max 17
_diffrn_reflns_limit_h_min -17
_diffrn_reflns_limit_k_max 18
_diffrn_reflns_limit_k_min -18
_diffrn_reflns_limit_l_max 30
_diffrn_reflns_limit_l_min -33
_diffrn_reflns_number 98253
_diffrn_reflns_theta_full 25.03
_diffrn_reflns_theta_max 25.03
_diffrn_reflns_theta_min 3.30
_exptl_absorpt_coefficient_mu 4.421
_exptl_absorpt_correction_T_max 1.0000
_exptl_absorpt_correction_T_min 0.5776
_exptl_absorpt_correction_type multi-scan
_exptl_absorpt_process_details 'SADABS V2.10, Bruker AXS, 2000'
_exptl_crystal_colour orange
_exptl_crystal_density_diffrn 1.539
_exptl_crystal_description prismatic
_exptl_crystal_F_000 2928
_exptl_crystal_size_max 0.69
_exptl_crystal_size_mid 0.63
_exptl_crystal_size_min 0.32
_refine_diff_density_max 0.741
_refine_diff_density_min -0.630
_refine_diff_density_rms 0.143
_refine_ls_extinction_method none
_refine_ls_goodness_of_fit_ref 1.128
_refine_ls_hydrogen_treatment riding
_refine_ls_matrix_type full
_refine_ls_number_parameters 344
_refine_ls_number_reflns 5710
_refine_ls_number_restraints 0
_refine_ls_restrained_S_all 1.128
_refine_ls_R_factor_all 0.0635
_refine_ls_R_factor_gt 0.0479
_refine_ls_shift/su_max 0.001
_refine_ls_shift/su_mean 0.000
_refine_ls_structure_factor_coef Fsqd
_refine_ls_weighting_details 'calc w=1/[\s^2^(Fo^2^)+(0.0205P)^2^+72.5385P] where P=(Fo^2^+2Fc^2^)/3'
_refine_ls_weighting_scheme calc
_refine_ls_wR_factor_gt 0.0896
_refine_ls_wR_factor_ref 0.0958
_reflns_number_gt 4656
_reflns_number_total 5710
_reflns_threshold_expression >2sigma(I)
_cod_data_source_file ic2011474_si_003.cif
_cod_data_source_block eb54
_cod_original_cell_volume 6562.6(13)
_cod_database_code 4327946

loop_
_symmetry_equiv_pos_as_xyz
'x, y, z'
'-x+1/2, -y, z+1/2'
'-x, y+1/2, -z+1/2'
'x+1/2, -y+1/2, -z'
'-x, -y, -z'
'x-1/2, y, -z-1/2'
'x, -y-1/2, z-1/2'
'-x-1/2, y-1/2, z'

loop_
_atom_site_label
_atom_site_type_symbol
_atom_site_fract_x
_atom_site_fract_y
_atom_site_fract_z
_atom_site_U_iso_or_equiv
_atom_site_adp_type
_atom_site_occupancy
_atom_site_symmetry_multiplicity
_atom_site_calc_flag
_atom_site_refinement_flags
Ir1 Ir 0.534593(18) 0.003591(17) 0.341327(9) 0.01441(10) Uani 1 1 d .
Cl1 Cl 0.30919(16) -0.1233(2) 0.48834(9) 0.0570(8) Uani 1 1 d .
Cl2 Cl 0.65938(14) -0.13376(15) 0.51805(7) 0.0348(5) Uani 1 1 d .
Cl3 Cl 0.41173(18) 0.33290(14) 0.41096(8) 0.0476(6) Uani 1 1 d .
Cl4 Cl 0.76050(18) 0.27462(15) 0.40757(10) 0.0536(7) Uani 1 1 d .
O1 O 0.5420(3) 0.0421(3) 0.26793(16) 0.0191(11) Uani 1 1 d .
O2 O 0.5375(4) -0.0085(3) 0.19385(16) 0.0272(12) Uani 1 1 d .
N1 N 0.3993(4) 0.0015(4) 0.3458(2) 0.0233(13) Uani 1 1 d .
N2 N 0.6699(4) 0.0120(4) 0.3429(2) 0.0196(13) Uani 1 1 d .
N3 N 0.5256(4) -0.1176(4) 0.3040(2) 0.0198(14) Uani 1 1 d .
C1 C 0.3458(6) 0.0315(5) 0.3108(3) 0.030(2) Uani 1 1 d .
H1 H 0.3722 0.0504 0.2821 0.035 Uiso 1 1 calc R
C2 C 0.2539(6) 0.0354(6) 0.3154(3) 0.034(2) Uani 1 1 d .
H2 H 0.2178 0.0549 0.2899 0.041 Uiso 1 1 calc R
C3 C 0.2160(5) 0.0104(6) 0.3578(3) 0.033(2) Uani 1 1 d .
H3 H 0.1535 0.0145 0.3626 0.040 Uiso 1 1 calc R
C4 C 0.2714(5) -0.0209(5) 0.3932(3) 0.0264(19) Uani 1 1 d .
H4 H 0.2456 -0.0389 0.4223 0.032 Uiso 1 1 calc R
C5 C 0.3623(5) -0.0267(5) 0.3878(3) 0.0219(17) Uani 1 1 d .
C6 C 0.4295(5) -0.0560(5) 0.4213(3) 0.0209(17) Uani 1 1 d .
C7 C 0.5201(5) -0.0432(5) 0.4068(2) 0.0182(16) Uani 1 1 d .
C8 C 0.5901(5) -0.0665(5) 0.4368(3) 0.0200(17) Uani 1 1 d .
H8 H 0.6500 -0.0562 0.4278 0.024 Uiso 1 1 calc R
C9 C 0.5708(5) -0.1052(5) 0.4806(3) 0.0264(19) Uani 1 1 d .
C10 C 0.4844(5) -0.1198(5) 0.4952(3) 0.028(2) Uani 1 1 d .
H10 H 0.4729 -0.1455 0.5251 0.034 Uiso 1 1 calc R
C11 C 0.4164(5) -0.0972(5) 0.4665(3) 0.0277(19) Uani 1 1 d .
C12 C 0.5496(5) 0.1222(4) 0.3689(2) 0.0160(16) Uani 1 1 d .
C13 C 0.4801(6) 0.1805(5) 0.3800(2) 0.0240(18) Uani 1 1 d .
H13 H 0.4200 0.1634 0.3753 0.029 Uiso 1 1 calc R
C14 C 0.4987(6) 0.2623(5) 0.3977(3) 0.027(2) Uani 1 1 d .
C15 C 0.5851(6) 0.2894(5) 0.4056(3) 0.032(2) Uani 1 1 d .
H15 H 0.5968 0.3455 0.4179 0.039 Uiso 1 1 calc R
C16 C 0.6545(6) 0.2331(5) 0.3951(3) 0.030(2) Uani 1 1 d .
C17 C 0.6385(5) 0.1487(5) 0.3766(3) 0.0218(17) Uani 1 1 d .
C18 C 0.7060(5) 0.0850(5) 0.3630(3) 0.0248(18) Uani 1 1 d .
C19 C 0.7993(6) 0.0907(7) 0.3676(4) 0.058(3) Uani 1 1 d .
H19 H 0.8255 0.1395 0.3826 0.070 Uiso 1 1 calc R
C20 C 0.8529(6) 0.0246(7) 0.3499(4) 0.058(3) Uani 1 1 d .
H20 H 0.9157 0.0291 0.3526 0.070 Uiso 1 1 calc R
C21 C 0.8162(6) -0.0472(6) 0.3286(3) 0.041(2) Uani 1 1 d .
H21 H 0.8524 -0.0922 0.3162 0.049 Uiso 1 1 calc R
C22 C 0.7235(5) -0.0511(5) 0.3261(3) 0.0265(19) Uani 1 1 d .
H22 H 0.6969 -0.1005 0.3119 0.032 Uiso 1 1 calc R
C23 C 0.5156(6) -0.1978(5) 0.3231(3) 0.0265(19) Uani 1 1 d .
H23 H 0.5172 -0.2039 0.3565 0.032 Uiso 1 1 calc R
C24 C 0.5032(6) -0.2708(5) 0.2956(3) 0.035(2) Uani 1 1 d .
H24 H 0.4961 -0.3260 0.3100 0.042 Uiso 1 1 calc R
C25 C 0.5014(6) -0.2624(5) 0.2472(3) 0.0307(19) Uani 1 1 d .
H25 H 0.4924 -0.3120 0.2278 0.037 Uiso 1 1 calc R
C26 C 0.5129(5) -0.1804(5) 0.2263(3) 0.0276(19) Uani 1 1 d .
H26 H 0.5120 -0.1735 0.1930 0.033 Uiso 1 1 calc R
C27 C 0.5256(5) -0.1097(4) 0.2560(3) 0.0185(16) Uani 1 1 d .
C28 C 0.5363(5) -0.0193(5) 0.2367(2) 0.0196(16) Uani 1 1 d .

loop_
_atom_site_aniso_label
_atom_site_aniso_U_11
_atom_site_aniso_U_22
_atom_site_aniso_U_33
_atom_site_aniso_U_23
_atom_site_aniso_U_13
_atom_site_aniso_U_12
Ir1 0.01790(15) 0.01319(15) 0.01215(14) -0.00027(12) 0.00007(12) -0.00023(13)
Cl1 0.0307(12) 0.104(2) 0.0361(13) 0.0328(14) 0.0048(11) -0.0142(14)
Cl2 0.0314(11) 0.0527(14) 0.0204(10) 0.0068(9) -0.0067(9) 0.0115(10)
Cl3 0.0715(18) 0.0315(12) 0.0397(13) -0.0008(10) 0.0127(13) 0.0247(12)
Cl4 0.0583(17) 0.0348(13) 0.0677(17) -0.0046(12) -0.0188(15) -0.0224(12)
O1 0.026(3) 0.019(3) 0.013(2) 0.005(2) 0.002(2) -0.002(2)
O2 0.032(3) 0.033(3) 0.017(3) 0.002(3) 0.006(2) 0.001(3)
N1 0.025(3) 0.023(3) 0.021(3) -0.009(3) -0.004(3) -0.002(3)
N2 0.018(3) 0.021(3) 0.020(3) 0.003(3) 0.005(3) 0.005(3)
N3 0.019(3) 0.019(3) 0.022(3) -0.007(3) -0.004(3) 0.003(3)
C1 0.034(5) 0.037(5) 0.018(4) 0.006(3) -0.007(4) -0.001(4)
C2 0.022(4) 0.053(6) 0.026(4) 0.007(4) -0.012(4) -0.003(4)
C3 0.017(4) 0.048(6) 0.034(4) 0.002(4) -0.008(4) -0.006(4)
C4 0.025(4) 0.031(5) 0.024(4) 0.001(3) 0.002(4) -0.010(4)
C5 0.023(4) 0.024(4) 0.019(4) -0.001(3) -0.004(3) -0.006(3)
C6 0.021(4) 0.023(4) 0.018(4) -0.001(3) -0.001(3) -0.005(3)
C7 0.028(4) 0.020(4) 0.006(3) 0.001(3) -0.009(3) 0.000(3)
C8 0.018(4) 0.021(4) 0.020(4) 0.001(3) 0.003(3) 0.002(3)
C9 0.018(4) 0.036(5) 0.025(4) -0.002(4) -0.004(4) 0.003(4)
C10 0.030(5) 0.042(5) 0.013(4) 0.008(4) -0.007(4) -0.004(4)
C11 0.029(5) 0.038(5) 0.016(4) 0.005(4) 0.006(4) -0.008(4)
C12 0.023(4) 0.015(4) 0.010(3) -0.005(3) -0.002(3) 0.000(3)
C13 0.037(5) 0.023(4) 0.013(4) 0.006(3) -0.004(4) -0.001(4)
C14 0.051(5) 0.022(4) 0.010(4) -0.001(3) 0.006(4) 0.017(4)
C15 0.054(6) 0.025(4) 0.018(4) -0.004(3) -0.011(4) -0.010(4)
C16 0.035(5) 0.024(4) 0.032(5) -0.005(4) -0.004(4) -0.014(4)
C17 0.026(4) 0.015(4) 0.024(4) -0.001(3) 0.002(4) -0.004(3)
C18 0.026(4) 0.019(4) 0.030(4) 0.000(3) 0.001(4) -0.008(3)
C19 0.023(5) 0.059(7) 0.093(9) -0.022(6) -0.004(6) -0.010(5)
C20 0.022(5) 0.058(7) 0.094(9) -0.012(6) 0.015(6) 0.002(5)
C21 0.028(5) 0.048(6) 0.048(6) 0.001(5) 0.007(5) 0.008(5)
C22 0.024(5) 0.030(5) 0.026(4) -0.005(4) -0.002(4) 0.002(4)
C23 0.044(5) 0.013(4) 0.023(4) 0.005(3) -0.005(4) -0.002(4)
C24 0.045(6) 0.017(4) 0.042(6) -0.001(4) -0.004(5) -0.007(4)
C25 0.040(5) 0.022(4) 0.030(4) -0.016(4) -0.006(4) -0.003(4)
C26 0.028(5) 0.037(5) 0.018(4) -0.006(4) -0.003(4) 0.003(4)
C27 0.016(4) 0.020(4) 0.020(4) -0.006(3) -0.003(3) -0.002(3)
C28 0.015(4) 0.028(4) 0.016(4) -0.004(3) 0.003(3) -0.002(3)

loop_
_atom_type_symbol
_atom_type_description
_atom_type_scat_dispersion_real
_atom_type_scat_dispersion_imag
_atom_type_scat_source
C C 0.0033 0.0016 'International Tables Vol C Tables 4.2.6.8 and 6.1.1.4'
H H 0.0000 0.0000 'International Tables Vol C Tables 4.2.6.8 and 6.1.1.4'
N N 0.0061 0.0033 'International Tables Vol C Tables 4.2.6.8 and 6.1.1.4'
O O 0.0106 0.0060 'International Tables Vol C Tables 4.2.6.8 and 6.1.1.4'
Cl Cl 0.1484 0.1585 'International Tables Vol C Tables 4.2.6.8 and 6.1.1.4'
Ir Ir -1.4442 7.9887 'International Tables Vol C Tables 4.2.6.8 and 6.1.1.4'

loop_
_geom_angle_atom_site_label_1
_geom_angle_atom_site_label_2
_geom_angle_atom_site_label_3
_geom_angle
C7 Ir1 C12 88.9(3)
C7 Ir1 N2 96.4(3)
C12 Ir1 N2 79.7(3)
C7 Ir1 N1 80.1(3)
C12 Ir1 N1 95.9(3)
N2 Ir1 N1 174.5(2)
C7 Ir1 N3 97.7(3)
C12 Ir1 N3 173.1(3)
N2 Ir1 N3 97.4(2)
N1 Ir1 N3 87.4(2)
C7 Ir1 O1 173.7(2)
C12 Ir1 O1 96.8(2)
N2 Ir1 O1 87.2(2)
N1 Ir1 O1 96.6(2)
N3 Ir1 O1 76.8(2)
C28 O1 Ir1 116.7(4)
C1 N1 C5 119.8(7)
C1 N1 Ir1 122.8(5)
C5 N1 Ir1 117.3(5)
C22 N2 C18 120.0(6)
C22 N2 Ir1 122.9(5)
C18 N2 Ir1 117.1(5)
C23 N3 C27 118.6(6)
C23 N3 Ir1 127.2(5)
C27 N3 Ir1 114.2(5)
N1 C1 C2 122.5(8)
N1 C1 H1 118.8
C2 C1 H1 118.8
C3 C2 C1 118.5(8)
C3 C2 H2 120.7
C1 C2 H2 120.7
C2 C3 C4 118.4(7)
C2 C3 H3 120.8
C4 C3 H3 120.8
C5 C4 C3 122.5(7)
C5 C4 H4 118.7
C3 C4 H4 118.7
C4 C5 N1 118.3(7)
C4 C5 C6 129.5(7)
N1 C5 C6 112.2(6)
C7 C6 C11 116.3(7)
C7 C6 C5 115.4(6)
C11 C6 C5 128.3(7)
C8 C7 C6 120.2(6)
C8 C7 Ir1 125.1(6)
C6 C7 Ir1 114.6(5)
C7 C8 C9 119.4(7)
C7 C8 H8 120.3
C9 C8 H8 120.3
C10 C9 C8 121.8(7)
C10 C9 Cl2 119.4(6)
C8 C9 Cl2 118.8(6)
C11 C10 C9 119.3(7)
C11 C10 H10 120.3
C9 C10 H10 120.3
C10 C11 C6 122.9(7)
C10 C11 Cl1 114.8(6)
C6 C11 Cl1 122.3(6)
C17 C12 C13 118.6(6)
C17 C12 Ir1 115.5(5)
C13 C12 Ir1 125.8(5)
C14 C13 C12 120.7(8)
C14 C13 H13 119.6
C12 C13 H13 119.6
C15 C14 C13 121.6(8)
C15 C14 Cl3 118.6(6)
C13 C14 Cl3 119.8(7)
C14 C15 C16 118.7(7)
C14 C15 H15 120.6
C16 C15 H15 120.6
C15 C16 C17 121.6(8)
C15 C16 Cl4 114.2(6)
C17 C16 Cl4 124.2(7)
C12 C17 C16 118.7(7)
C12 C17 C18 114.8(6)
C16 C17 C18 126.4(7)
N2 C18 C19 118.8(8)
N2 C18 C17 112.7(7)
C19 C18 C17 128.5(8)
C20 C19 C18 119.7(9)
C20 C19 H19 120.2
C18 C19 H19 120.2
C21 C20 C19 121.1(9)
C21 C20 H20 119.5
C19 C20 H20 119.5
C20 C21 C22 117.2(9)
C20 C21 H21 121.4
C22 C21 H21 121.4
N2 C22 C21 123.2(8)
N2 C22 H22 118.4
C21 C22 H22 118.4
N3 C23 C24 122.3(7)
N3 C23 H23 118.8
C24 C23 H23 118.8
C25 C24 C23 119.1(8)
C25 C24 H24 120.5
C23 C24 H24 120.5
C24 C25 C26 119.9(7)
C24 C25 H25 120.1
C26 C25 H25 120.1
C27 C26 C25 118.1(7)
C27 C26 H26 121.0
C25 C26 H26 121.0
N3 C27 C26 122.0(7)
N3 C27 C28 116.4(6)
C26 C27 C28 121.5(7)
O2 C28 O1 125.1(7)
O2 C28 C27 119.1(6)
O1 C28 C27 115.8(6)

loop_
_geom_bond_atom_site_label_1
_geom_bond_atom_site_label_2
_geom_bond_distance
Ir1 C7 1.999(7)
Ir1 C12 2.003(7)
Ir1 N2 2.038(6)
Ir1 N1 2.038(6)
Ir1 N3 2.154(6)
Ir1 O1 2.162(5)
Cl1 C11 1.772(8)
Cl2 C9 1.758(8)
Cl3 C14 1.743(8)
Cl4 C16 1.753(8)
O1 C28 1.298(8)
O2 C28 1.223(8)
N1 C1 1.355(10)
N1 C5 1.382(9)
N2 C22 1.350(10)
N2 C18 1.375(9)
N3 C23 1.359(9)
N3 C27 1.363(9)
C1 C2 1.389(12)
C1 H1 0.9500
C2 C3 1.384(11)
C2 H2 0.9500
C3 C4 1.389(11)
C3 H3 0.9500
C4 C5 1.378(11)
C4 H4 0.9500
C5 C6 1.456(10)
C6 C7 1.437(11)
C6 C11 1.441(10)
C7 C8 1.399(10)
C8 C9 1.404(11)
C8 H8 0.9500
C9 C10 1.381(11)
C10 C11 1.351(11)
C10 H10 0.9500
C12 C17 1.414(10)
C12 C13 1.414(10)
C13 C14 1.387(11)
C13 H13 0.9500
C14 C15 1.383(12)
C15 C16 1.390(12)
C15 H15 0.9500
C16 C17 1.425(10)
C17 C18 1.465(11)
C18 C19 1.411(12)
C19 C20 1.393(14)
C19 H19 0.9500
C20 C21 1.376(14)
C20 H20 0.9500
C21 C22 1.396(12)
C21 H21 0.9500
C22 H22 0.9500
C23 C24 1.380(11)
C23 H23 0.9500
C24 C25 1.377(12)
C24 H24 0.9500
C25 C26 1.408(12)
C25 H25 0.9500
C26 C27 1.390(10)
C26 H26 0.9500
C27 C28 1.507(10)

loop_
_geom_torsion_atom_site_label_1
_geom_torsion_atom_site_label_2
_geom_torsion_atom_site_label_3
_geom_torsion_atom_site_label_4
_geom_torsion
C12 Ir1 O1 C28 178.8(5)
N2 Ir1 O1 C28 99.5(5)
N1 Ir1 O1 C28 -84.4(5)
N3 Ir1 O1 C28 1.3(5)
C7 Ir1 N1 C1 176.8(6)
C12 Ir1 N1 C1 88.9(6)
N3 Ir1 N1 C1 -84.9(6)
O1 Ir1 N1 C1 -8.6(6)
C7 Ir1 N1 C5 1.1(5)
C12 Ir1 N1 C5 -86.8(6)
N3 Ir1 N1 C5 99.3(5)
O1 Ir1 N1 C5 175.7(5)
C7 Ir1 N2 C22 94.7(6)
C12 Ir1 N2 C22 -177.5(6)
N3 Ir1 N2 C22 -3.9(6)
O1 Ir1 N2 C22 -80.2(6)
C7 Ir1 N2 C18 -83.9(6)
C12 Ir1 N2 C18 3.9(5)
N3 Ir1 N2 C18 177.5(5)
O1 Ir1 N2 C18 101.3(5)
C7 Ir1 N3 C23 -1.6(7)
N2 Ir1 N3 C23 96.0(7)
N1 Ir1 N3 C23 -81.2(7)
O1 Ir1 N3 C23 -178.7(7)
C7 Ir1 N3 C27 174.8(5)
N2 Ir1 N3 C27 -87.6(5)
N1 Ir1 N3 C27 95.2(5)
O1 Ir1 N3 C27 -2.2(5)
C5 N1 C1 C2 0.2(12)
Ir1 N1 C1 C2 -175.4(6)
N1 C1 C2 C3 2.1(13)
C1 C2 C3 C4 -2.6(13)
C2 C3 C4 C5 0.9(13)
C3 C4 C5 N1 1.3(12)
C3 C4 C5 C6 178.7(8)
C1 N1 C5 C4 -1.9(11)
Ir1 N1 C5 C4 174.0(5)
C1 N1 C5 C6 -179.7(7)
Ir1 N1 C5 C6 -3.8(8)
C4 C5 C6 C7 -172.0(8)
N1 C5 C6 C7 5.4(9)
C4 C5 C6 C11 9.1(14)
N1 C5 C6 C11 -173.5(7)
C11 C6 C7 C8 -3.0(11)
C5 C6 C7 C8 178.0(7)
C11 C6 C7 Ir1 174.4(5)
C5 C6 C7 Ir1 -4.7(9)
C12 Ir1 C7 C8 -84.7(6)
N2 Ir1 C7 C8 -5.1(7)
N1 Ir1 C7 C8 179.2(7)
N3 Ir1 C7 C8 93.2(6)
C12 Ir1 C7 C6 98.1(6)
N2 Ir1 C7 C6 177.7(5)
N1 Ir1 C7 C6 2.0(5)
N3 Ir1 C7 C6 -84.0(6)
C6 C7 C8 C9 2.2(11)
Ir1 C7 C8 C9 -174.8(6)
C7 C8 C9 C10 -1.0(12)
C7 C8 C9 Cl2 -179.8(6)
C8 C9 C10 C11 0.7(13)
Cl2 C9 C10 C11 179.5(7)
C9 C10 C11 C6 -1.6(13)
C9 C10 C11 Cl1 177.6(7)
C7 C6 C11 C10 2.7(12)
C5 C6 C11 C10 -178.4(8)
C7 C6 C11 Cl1 -176.4(6)
C5 C6 C11 Cl1 2.5(12)
C7 Ir1 C12 C17 94.7(6)
N2 Ir1 C12 C17 -2.0(5)
N1 Ir1 C12 C17 174.6(5)
O1 Ir1 C12 C17 -88.0(5)
C7 Ir1 C12 C13 -86.9(6)
N2 Ir1 C12 C13 176.4(6)
N1 Ir1 C12 C13 -6.9(6)
O1 Ir1 C12 C13 90.5(6)
C17 C12 C13 C14 0.5(10)
Ir1 C12 C13 C14 -177.9(5)
C12 C13 C14 C15 -0.8(11)
C12 C13 C14 Cl3 180.0(5)
C13 C14 C15 C16 0.5(12)
Cl3 C14 C15 C16 179.8(6)
C14 C15 C16 C17 0.0(12)
C14 C15 C16 Cl4 -179.1(6)
C13 C12 C17 C16 0.0(11)
Ir1 C12 C17 C16 178.5(6)
C13 C12 C17 C18 -178.5(6)
Ir1 C12 C17 C18 0.1(9)
C15 C16 C17 C12 -0.2(12)
Cl4 C16 C17 C12 178.8(6)
C15 C16 C17 C18 178.0(8)
Cl4 C16 C17 C18 -3.0(12)
C22 N2 C18 C19 -2.7(12)
Ir1 N2 C18 C19 175.9(7)
C22 N2 C18 C17 176.6(7)
Ir1 N2 C18 C17 -4.8(8)
C12 C17 C18 N2 3.0(10)
C16 C17 C18 N2 -175.3(7)
C12 C17 C18 C19 -177.7(10)
C16 C17 C18 C19 4.0(15)
N2 C18 C19 C20 2.8(16)
C17 C18 C19 C20 -176.4(9)
C18 C19 C20 C21 -1.0(18)
C19 C20 C21 C22 -0.7(16)
C18 N2 C22 C21 1.0(12)
Ir1 N2 C22 C21 -177.6(7)
C20 C21 C22 N2 0.8(14)
C27 N3 C23 C24 -1.7(12)
Ir1 N3 C23 C24 174.5(6)
N3 C23 C24 C25 0.4(14)
C23 C24 C25 C26 0.6(14)
C24 C25 C26 C27 -0.2(13)
C23 N3 C27 C26 2.1(11)
Ir1 N3 C27 C26 -174.6(6)
C23 N3 C27 C28 179.6(7)
Ir1 N3 C27 C28 2.9(8)
C25 C26 C27 N3 -1.2(12)
C25 C26 C27 C28 -178.6(7)
Ir1 O1 C28 O2 178.4(6)
Ir1 O1 C28 C27 -0.2(8)
N3 C27 C28 O2 179.5(7)
C26 C27 C28 O2 -3.0(11)
N3 C27 C28 O1 -1.8(10)
C26 C27 C28 O1 175.7(7)
